data_1546783
loop_
_publ_author_name
'Jiang, Huanfeng'
'Huang, Yubing'
'Li, Xianwei'
'Wang, Xu'
'Yu, Yue'
'Zheng, Jia'
'Wu, Wanqing'

_publ_section_title
;
 Copper-Catalyzed Cyanothiolation to Incorporate Sulfur-Substituted
 Quaternary Carbon Center
;
_journal_name_full 'Chem. Sci.'
_journal_paper_doi 10.1039/C7SC02867A
_journal_year 2017
_chemical_formula_moiety 'C20 H17 N S'
_chemical_formula_sum 'C20 H17 N O0 S'
_chemical_formula_weight 303.41
_chemical_name_systematic
;
 ? 
;
_space_group_crystal_system monoclinic
_space_group_IT_number 14
_space_group_name_Hall '-P 2ybc'
_space_group_name_H-M_alt 'P 1 21/c 1'
_symmetry_space_group_name_Hall '-P 2ybc'
_symmetry_space_group_name_H-M 'P 1 21/c 1'
_atom_sites_solution_hydrogens geom
_atom_sites_solution_primary iterative
_atom_sites_solution_secondary difmap
_audit_block_doi 10.5517/ccdc.csd.cc1nwzgz
_audit_creation_date 2016-10-21
_audit_creation_method
;
Olex2 1.2
(compiled 2014.09.19 svn.r3010 for OlexSys, GUI svn.r4874)
;
_audit_update_record
;
2017-04-26 deposited with the CCDC.
2017-08-15 downloaded from the CCDC.
;
_cell_angle_alpha 90.00
_cell_angle_beta 94.8227(14)
_cell_angle_gamma 90.00
_cell_formula_units_Z 4
_cell_length_a 11.18234(17)
_cell_length_b 5.96601(10)
_cell_length_c 23.6894(4)
_cell_measurement_reflns_used 4134
_cell_measurement_temperature 150.00(10)
_cell_measurement_theta_max 73.7230
_cell_measurement_theta_min 5.2090
_cell_volume 1574.82(4)
_computing_cell_refinement 'CrysAlisPro 1.171.38.43 (Rigaku OD, 2015)'
_computing_data_collection 'CrysAlisPro 1.171.38.43 (Rigaku OD, 2015)'
_computing_data_reduction 'CrysAlisPro 1.171.38.43 (Rigaku OD, 2015)'
_computing_molecular_graphics 'Olex2 (Dolomanov et al., 2009)'
_computing_publication_material 'Olex2 (Dolomanov et al., 2009)'
_computing_structure_refinement 'XL (Sheldrick, 2008)'
_computing_structure_solution 'olex2.solve (Bourhis et al., 2013)'
_diffrn_ambient_environment N~2~
_diffrn_ambient_temperature 150.00(10)
_diffrn_detector 'CCD plate'
_diffrn_detector_area_resol_mean 5.2913
_diffrn_detector_type AtlasS2
_diffrn_measured_fraction_theta_full 0.968
_diffrn_measured_fraction_theta_max 0.968
_diffrn_measurement_details
;
List of Runs (angles in degrees, time in seconds):

  # Type    Start    End  Width  t~exp~   \w     \q     \k     \f   Frames
#--------------------------------------------------------------------------
  1  \w    -66.00  31.00   1.00    1.00    --  -41.89  37.00-120.00   97
  2  \w      1.00  79.00   1.00    1.00    --   41.89 -99.00 -30.00   78
  3  \w     32.00  97.00   1.00    1.00    --   41.89-125.00-150.00   65
  4  \w     25.00  82.00   1.00    1.00    --  107.79 -94.00   0.00   57
  5  \w     67.00 133.00   1.00    1.00    --  107.79 -61.00  30.00   66
  6  \w    109.00 144.00   1.00    1.00    --  107.79  30.00 120.00   35
  7  \w    100.00 138.00   1.00    1.00    --  107.79  89.00 120.00   38
  8  \w    103.00 177.00   1.00    1.00    --  107.79 125.00  60.00   74
  9  \w     89.00 172.00   1.00    1.00    --  107.79  45.00-120.00   83
 10  \w    116.00 176.00   1.00    1.00    --  107.79 125.00-180.00   60
;
_diffrn_measurement_device 'four-circle diffractometer'
_diffrn_measurement_device_type 'SuperNova, Dual, Cu at zero, AtlasS2'
_diffrn_measurement_method '\w scans'
_diffrn_orient_matrix_type 'CrysAlisPro convention (1999,Acta A55,543-557)'
_diffrn_orient_matrix_UB_11 -0.1076045000
_diffrn_orient_matrix_UB_12 0.1056149000
_diffrn_orient_matrix_UB_13 -0.0352736000
_diffrn_orient_matrix_UB_21 0.0761628000
_diffrn_orient_matrix_UB_22 0.2087512000
_diffrn_orient_matrix_UB_23 -0.0103477000
_diffrn_orient_matrix_UB_31 0.0417751000
_diffrn_orient_matrix_UB_32 -0.1092637000
_diffrn_orient_matrix_UB_33 -0.0539083000
_diffrn_radiation_monochromator mirror
_diffrn_radiation_probe x-ray
_diffrn_radiation_type CuK\a
_diffrn_radiation_wavelength 1.54184
_diffrn_reflns_av_R_equivalents 0.0223
_diffrn_reflns_av_unetI/netI 0.0263
_diffrn_reflns_limit_h_max 13
_diffrn_reflns_limit_h_min -13
_diffrn_reflns_limit_k_max 7
_diffrn_reflns_limit_k_min -6
_diffrn_reflns_limit_l_max 16
_diffrn_reflns_limit_l_min -28
_diffrn_reflns_number 5794
_diffrn_reflns_theta_full 73.88
_diffrn_reflns_theta_max 73.88
_diffrn_reflns_theta_min 3.75
_diffrn_source 'micro-focus sealed X-ray tube'
_diffrn_source_type 'SuperNova (Cu) X-ray Source'
_exptl_absorpt_coefficient_mu 1.766
_exptl_absorpt_correction_T_max 1.00000
_exptl_absorpt_correction_T_min 0.56562
_exptl_absorpt_correction_type multi-scan
_exptl_absorpt_process_details
;
CrysAlisPro 1.171.38.43 (Rigaku Oxford Diffraction, 2015)
Empirical absorption correction using spherical harmonics,
 implemented in SCALE3 ABSPACK scaling algorithm.
;
_exptl_crystal_colour yellow
_exptl_crystal_colour_primary yellow
_exptl_crystal_density_diffrn 1.280
_exptl_crystal_density_method 'not measured'
_exptl_crystal_description block
_exptl_crystal_F_000 640
_exptl_crystal_size_max 0.39
_exptl_crystal_size_mid 0.34
_exptl_crystal_size_min 0.13
_refine_diff_density_max 0.281
_refine_diff_density_min -0.393
_refine_diff_density_rms 0.053
_refine_ls_extinction_method none
_refine_ls_goodness_of_fit_ref 1.073
_refine_ls_hydrogen_treatment constr
_refine_ls_matrix_type full
_refine_ls_number_parameters 201
_refine_ls_number_reflns 3098
_refine_ls_number_restraints 0
_refine_ls_restrained_S_all 1.073
_refine_ls_R_factor_all 0.0389
_refine_ls_R_factor_gt 0.0369
_refine_ls_shift/su_max 0.001
_refine_ls_shift/su_mean 0.000
_refine_ls_structure_factor_coef Fsqd
_refine_ls_weighting_details 'calc w=1/[\s^2^(Fo^2^)+(0.0556P)^2^+0.3175P] where P=(Fo^2^+2Fc^2^)/3'
_refine_ls_weighting_scheme calc
_refine_ls_wR_factor_gt 0.0976
_refine_ls_wR_factor_ref 0.0999
_reflns_number_gt 2892
_reflns_number_total 3098
_reflns_threshold_expression >2sigma(I)
_cod_data_source_file c7sc02867a2.cif
_cod_data_source_block 1609235
_cod_database_code 1546783
_chemical_oxdiff_formula 'C20 H20 N4 O4'
_chemical_oxdiff_usercomment HYB-15a
_reflns_odcompleteness_completeness 99.90
_reflns_odcompleteness_iscentric 1
_reflns_odcompleteness_theta 66.97
_olex2_refinement_description
;
1. Fixed Uiso
 At 1.2 times of:
  All C(H) groups
 At 1.5 times of:
  All C(H,H,H) groups
2.a Aromatic/amide H refined with riding coordinates:
 C2(H2), C3(H3), C6(H6), C7(H7), C9(H9), C11(H11), C12(H12), C13(H13),
 C16(H16), C21(H21), C22(H22)
2.b Idealised Me refined as rotating group:
 C8(H8A,H8B,H8C), C20(H20A,H20B,H20C)
;
_olex2_submission_special_instructions 'No special instructions were received'
_oxdiff_exptl_absorpt_empirical_details
;
Empirical correction (ABSPACK) includes:
- Absorption correction using spherical harmonics
- Frame scaling
;
_oxdiff_exptl_absorpt_empirical_full_max 1.682
_oxdiff_exptl_absorpt_empirical_full_min 0.637

loop_
_space_group_symop_id
_space_group_symop_operation_xyz
1 'x, y, z'
2 '-x, y+1/2, -z+1/2'
3 '-x, -y, -z'
4 'x, -y-1/2, z-1/2'

loop_
_atom_site_label
_atom_site_type_symbol
_atom_site_fract_x
_atom_site_fract_y
_atom_site_fract_z
_atom_site_U_iso_or_equiv
_atom_site_adp_type
_atom_site_occupancy
_atom_site_calc_flag
_atom_site_refinement_flags_posn
S1 S 0.55582(3) 0.66742(6) 0.301498(13) 0.02307(12) Uani 1 d .
C2 C 0.78134(11) 0.8937(2) 0.22743(5) 0.0206(3) Uani 1 d .
H2 H 0.7401 1.0289 0.2280 0.025 Uiso 1 calc R
C3 C 0.84200(11) 0.5422(2) 0.27119(5) 0.0220(3) Uani 1 d .
H3 H 0.8417 0.4443 0.3017 0.026 Uiso 1 calc R
C4 C 0.70405(11) 0.8008(2) 0.32191(6) 0.0209(3) Uani 1 d .
N5 N 0.79076(12) 0.6070(3) 0.41565(5) 0.0370(3) Uani 1 d .
C6 C 0.46729(12) 0.5901(2) 0.40471(6) 0.0249(3) Uani 1 d .
H6 H 0.5059 0.4522 0.4041 0.030 Uiso 1 calc R
C7 C 0.90363(11) 0.4854(2) 0.22579(6) 0.0222(3) Uani 1 d .
H7 H 0.9435 0.3487 0.2256 0.027 Uiso 1 calc R
C8 C 0.69159(12) 1.0510(2) 0.33445(6) 0.0255(3) Uani 1 d .
H8A H 0.6530 1.1248 0.3018 0.038 Uiso 1 calc GR
H8B H 0.7697 1.1148 0.3433 0.038 Uiso 1 calc GR
H8C H 0.6442 1.0703 0.3661 0.038 Uiso 1 calc GR
C9 C 0.85093(12) 0.9906(2) 0.13412(6) 0.0249(3) Uani 1 d .
H9 H 0.8114 1.1276 0.1346 0.030 Uiso 1 calc R
C10 C 0.84608(11) 0.8404(2) 0.18027(6) 0.0200(3) Uani 1 d .
C11 C 0.41271(12) 0.9436(2) 0.36084(6) 0.0237(3) Uani 1 d .
H11 H 0.4131 1.0414 0.3303 0.028 Uiso 1 calc R
C12 C 0.91363(13) 0.9349(3) 0.08883(6) 0.0306(3) Uani 1 d .
H12 H 0.9166 1.0348 0.0588 0.037 Uiso 1 calc R
C13 C 0.97055(12) 0.5785(3) 0.13121(6) 0.0263(3) Uani 1 d .
H13 H 1.0099 0.4416 0.1297 0.032 Uiso 1 calc R
C14 C 0.90739(11) 0.6324(2) 0.17909(6) 0.0206(3) Uani 1 d .
C15 C 0.77865(11) 0.7477(2) 0.27246(5) 0.0192(3) Uani 1 d .
C16 C 0.35213(12) 1.0010(3) 0.40744(6) 0.0254(3) Uani 1 d .
H16 H 0.3138 1.1392 0.4083 0.030 Uiso 1 calc R
C17 C 0.34773(12) 0.8545(3) 0.45318(6) 0.0256(3) Uani 1 d .
C18 C 0.47309(11) 0.7390(2) 0.35982(5) 0.0205(3) Uani 1 d .
C19 C 0.75435(12) 0.6885(2) 0.37432(6) 0.0242(3) Uani 1 d .
C20 C 0.28435(16) 0.9220(4) 0.50409(7) 0.0430(4) Uani 1 d .
H20A H 0.3366 1.0141 0.5285 0.064 Uiso 1 calc GR
H20B H 0.2629 0.7904 0.5242 0.064 Uiso 1 calc GR
H20C H 0.2131 1.0048 0.4920 0.064 Uiso 1 calc GR
C21 C 0.40366(12) 0.6478(3) 0.45047(6) 0.0276(3) Uani 1 d .
H21 H 0.3985 0.5459 0.4799 0.033 Uiso 1 calc R
C22 C 0.97355(13) 0.7275(3) 0.08742(6) 0.0310(3) Uani 1 d .
H22 H 1.0156 0.6915 0.0564 0.037 Uiso 1 calc R

loop_
_atom_site_aniso_label
_atom_site_aniso_U_11
_atom_site_aniso_U_22
_atom_site_aniso_U_33
_atom_site_aniso_U_23
_atom_site_aniso_U_13
_atom_site_aniso_U_12
S1 0.01954(18) 0.0271(2) 0.02237(18) -0.00498(12) 0.00037(12) -0.00208(12)
C2 0.0194(6) 0.0187(6) 0.0232(6) 0.0003(5) -0.0015(5) 0.0014(5)
C3 0.0235(6) 0.0178(7) 0.0241(6) 0.0030(5) -0.0008(5) -0.0010(5)
C4 0.0187(6) 0.0220(7) 0.0216(6) 0.0000(5) -0.0010(5) -0.0004(5)
N5 0.0384(7) 0.0433(8) 0.0291(7) 0.0073(6) 0.0014(5) 0.0100(6)
C6 0.0208(6) 0.0223(7) 0.0312(7) 0.0048(6) 0.0002(5) 0.0024(5)
C7 0.0197(6) 0.0182(6) 0.0279(7) -0.0006(5) -0.0021(5) 0.0016(5)
C8 0.0257(7) 0.0260(7) 0.0250(6) -0.0013(6) 0.0029(5) 0.0004(6)
C9 0.0239(6) 0.0250(7) 0.0252(6) 0.0029(6) -0.0016(5) -0.0019(5)
C10 0.0170(6) 0.0195(7) 0.0226(6) -0.0008(5) -0.0032(5) -0.0026(5)
C11 0.0221(6) 0.0247(7) 0.0238(6) 0.0050(5) -0.0009(5) 0.0020(5)
C12 0.0311(7) 0.0351(8) 0.0259(7) 0.0047(6) 0.0033(6) -0.0052(6)
C13 0.0203(6) 0.0284(8) 0.0302(7) -0.0053(6) 0.0018(5) 0.0002(6)
C14 0.0154(6) 0.0225(7) 0.0234(6) -0.0031(5) -0.0018(5) -0.0025(5)
C15 0.0172(6) 0.0192(7) 0.0207(6) -0.0011(5) -0.0013(5) -0.0006(5)
C16 0.0230(6) 0.0250(7) 0.0276(7) -0.0001(6) -0.0009(5) 0.0042(5)
C17 0.0218(6) 0.0326(8) 0.0218(6) -0.0004(6) -0.0014(5) 0.0006(6)
C18 0.0168(6) 0.0240(7) 0.0203(6) -0.0013(5) -0.0013(5) -0.0009(5)
C19 0.0213(6) 0.0266(7) 0.0247(7) -0.0018(6) 0.0023(5) 0.0019(5)
C20 0.0484(10) 0.0542(11) 0.0274(8) 0.0018(8) 0.0097(7) 0.0113(9)
C21 0.0241(7) 0.0327(8) 0.0256(7) 0.0092(6) -0.0004(5) 0.0017(6)
C22 0.0262(7) 0.0416(9) 0.0261(7) -0.0040(6) 0.0075(6) -0.0036(6)

loop_
_atom_type_symbol
_atom_type_description
_atom_type_scat_dispersion_real
_atom_type_scat_dispersion_imag
_atom_type_scat_source
C C 0.0181 0.0091 'International Tables Vol C Tables 4.2.6.8 and 6.1.1.4'
H H 0.0000 0.0000 'International Tables Vol C Tables 4.2.6.8 and 6.1.1.4'
N N 0.0311 0.0180 'International Tables Vol C Tables 4.2.6.8 and 6.1.1.4'
O O 0.0492 0.0322 'International Tables Vol C Tables 4.2.6.8 and 6.1.1.4'
S S 0.3331 0.5567 'International Tables Vol C Tables 4.2.6.8 and 6.1.1.4'

loop_
_geom_angle_atom_site_label_1
_geom_angle_atom_site_label_2
_geom_angle_atom_site_label_3
_geom_angle
C18 S1 C4 101.84(6)
C10 C2 H2 119.5
C15 C2 H2 119.5
C15 C2 C10 120.90(12)
C7 C3 H3 119.5
C7 C3 C15 121.09(12)
C15 C3 H3 119.5
C8 C4 S1 111.89(9)
C15 C4 S1 104.09(8)
C15 C4 C8 114.56(11)
C19 C4 S1 106.93(9)
C19 C4 C8 108.24(11)
C19 C4 C15 110.86(11)
C18 C6 H6 120.1
C21 C6 H6 120.1
C21 C6 C18 119.87(13)
C3 C7 H7 119.6
C3 C7 C14 120.76(13)
C14 C7 H7 119.6
C4 C8 H8A 109.5
C4 C8 H8B 109.5
C4 C8 H8C 109.5
H8A C8 H8B 109.5
H8A C8 H8C 109.5
H8B C8 H8C 109.5
C10 C9 H9 119.8
C12 C9 H9 119.8
C12 C9 C10 120.36(14)
C2 C10 C9 121.40(12)
C2 C10 C14 119.42(12)
C9 C10 C14 119.18(13)
C16 C11 H11 120.0
C16 C11 C18 119.93(13)
C18 C11 H11 120.0
C9 C12 H12 119.8
C9 C12 C22 120.46(14)
C22 C12 H12 119.8
C14 C13 H13 119.9
C22 C13 H13 119.9
C22 C13 C14 120.21(14)
C7 C14 C10 118.71(12)
C7 C14 C13 122.20(13)
C10 C14 C13 119.10(13)
C2 C15 C3 119.10(12)
C2 C15 C4 120.72(12)
C3 C15 C4 120.12(12)
C11 C16 H16 119.5
C11 C16 C17 121.01(13)
C17 C16 H16 119.5
C16 C17 C20 120.27(14)
C21 C17 C16 118.38(13)
C21 C17 C20 121.34(14)
C6 C18 S1 120.08(11)
C6 C18 C11 119.44(12)
C11 C18 S1 120.48(10)
N5 C19 C4 177.66(15)
C17 C20 H20A 109.5
C17 C20 H20B 109.5
C17 C20 H20C 109.5
H20A C20 H20B 109.5
H20A C20 H20C 109.5
H20B C20 H20C 109.5
C6 C21 H21 119.4
C17 C21 C6 121.28(13)
C17 C21 H21 119.4
C12 C22 H22 119.7
C13 C22 C12 120.69(13)
C13 C22 H22 119.7

loop_
_geom_bond_atom_site_label_1
_geom_bond_atom_site_label_2
_geom_bond_distance
S1 C4 1.8654(14)
S1 C18 1.7783(13)
C2 H2 0.9300
C2 C10 1.4174(19)
C2 C15 1.3794(18)
C3 H3 0.9300
C3 C7 1.3679(19)
C3 C15 1.4175(19)
C4 C8 1.5307(19)
C4 C15 1.5274(18)
C4 C19 1.4795(18)
N5 C19 1.1375(19)
C6 H6 0.9300
C6 C18 1.3912(19)
C6 C21 1.389(2)
C7 H7 0.9300
C7 C14 1.4149(19)
C8 H8A 0.9600
C8 H8B 0.9600
C8 H8C 0.9600
C9 H9 0.9300
C9 C10 1.4182(19)
C9 C12 1.371(2)
C10 C14 1.4193(19)
C11 H11 0.9300
C11 C16 1.3858(19)
C11 C18 1.3964(19)
C12 H12 0.9300
C12 C22 1.409(2)
C13 H13 0.9300
C13 C14 1.4224(19)
C13 C22 1.369(2)
C16 H16 0.9300
C16 C17 1.396(2)
C17 C20 1.504(2)
C17 C21 1.386(2)
C20 H20A 0.9600
C20 H20B 0.9600
C20 H20C 0.9600
C21 H21 0.9300
C22 H22 0.9300

loop_
_geom_torsion_atom_site_label_1
_geom_torsion_atom_site_label_2
_geom_torsion_atom_site_label_3
_geom_torsion_atom_site_label_4
_geom_torsion
S1 C4 C15 C2 91.46(12)
S1 C4 C15 C3 -85.78(12)
S1 C4 C19 N5 -84(4)
C2 C10 C14 C7 -1.08(18)
C2 C10 C14 C13 178.98(11)
C3 C7 C14 C10 0.11(19)
C3 C7 C14 C13 -179.96(12)
C4 S1 C18 C6 -94.67(11)
C4 S1 C18 C11 85.85(11)
C7 C3 C15 C2 -1.13(19)
C7 C3 C15 C4 176.15(11)
C8 C4 C15 C2 -31.05(17)
C8 C4 C15 C3 151.72(12)
C8 C4 C19 N5 37(4)
C9 C10 C14 C7 178.95(11)
C9 C10 C14 C13 -0.98(18)
C9 C12 C22 C13 -0.2(2)
C10 C2 C15 C3 0.13(19)
C10 C2 C15 C4 -177.14(11)
C10 C9 C12 C22 0.3(2)
C11 C16 C17 C20 178.36(14)
C11 C16 C17 C21 -1.2(2)
C12 C9 C10 C2 -179.67(12)
C12 C9 C10 C14 0.3(2)
C14 C13 C22 C12 -0.5(2)
C15 C2 C10 C9 -179.07(12)
C15 C2 C10 C14 0.97(19)
C15 C3 C7 C14 1.01(19)
C15 C4 C19 N5 164(4)
C16 C11 C18 S1 -177.69(10)
C16 C11 C18 C6 2.83(19)
C16 C17 C21 C6 2.8(2)
C18 S1 C4 C8 -54.82(11)
C18 S1 C4 C15 -179.06(9)
C18 S1 C4 C19 63.54(10)
C18 C6 C21 C17 -1.6(2)
C18 C11 C16 C17 -1.6(2)
C19 C4 C15 C2 -153.89(12)
C19 C4 C15 C3 28.87(16)
C20 C17 C21 C6 -176.72(14)
C21 C6 C18 S1 179.28(10)
C21 C6 C18 C11 -1.2(2)
C22 C13 C14 C7 -178.84(13)
C22 C13 C14 C10 1.09(19)
